data_4021797
loop_
_publ_author_name
'Simon J. Hedley'
'Dominic L. Ventura'
'Paulina M. Dominiak'
'Cara L. Nygren'
'Huw M. L. Davies'

_publ_section_title
;
 Investigation into Factors Influencing Stereoselectivity in the
 Reactions of Heterocycles with Donor-Acceptor-Substituted
 Rhodium Carbenoids
;
_journal_name_full 'Journal of Organic Chemistry'
_journal_page_first 5349
_journal_page_last 5356
_journal_paper_doi 10.1021/jo060779g
_journal_volume 71
_journal_year 2006
_chemical_absolute_configuration ad
_chemical_formula_moiety 'C22 H18 Br2 O5'
_chemical_formula_sum 'C22 H18 Br2 O5'
_chemical_formula_weight 522.18
_chemical_name_systematic
; 
 ? 
;
_space_group_IT_number 5
_symmetry_cell_setting monoclinic
_symmetry_space_group_name_Hall 'C 2y'
_symmetry_space_group_name_H-M 'C 1 2 1'
_atom_sites_solution_hydrogens geom
_atom_sites_solution_primary direct
_atom_sites_solution_secondary difmap
_audit_creation_method SHELXL-97
_cell_angle_alpha 90.00
_cell_angle_beta 111.949(1)
_cell_angle_gamma 90.00
_cell_formula_units_Z 4
_cell_length_a 20.5888(5)
_cell_length_b 6.8523(2)
_cell_length_c 15.1405(3)
_cell_measurement_reflns_used 4300
_cell_measurement_temperature 90.0(1)
_cell_measurement_theta_max 27.0
_cell_measurement_theta_min 2.8
_cell_volume 1981.19(8)
_computing_cell_refinement 'APEX2 (Bruker, 2004)'
_computing_data_collection 'APEX2 (Bruker, 2004)'
_computing_data_reduction 'SAINT-Plus (Bruker, 2004)'
_computing_molecular_graphics 'Diamond 3.0'
_computing_publication_material 'Bruker SHELXTL'
_computing_structure_refinement 'SHELXL-97 (Sheldrick, 1997)'
_computing_structure_solution 'SHELXS-97 (Sheldrick, 1990)'
_diffrn_ambient_temperature 90.0(1)
_diffrn_measured_fraction_theta_full 0.998
_diffrn_measured_fraction_theta_max 0.998
_diffrn_measurement_device_type 'Bruker SMART APEX2'
_diffrn_measurement_method 'omega scan'
_diffrn_radiation_monochromator graphite
_diffrn_radiation_source 'rotating anode'
_diffrn_radiation_type MoK\a
_diffrn_radiation_wavelength 0.71073
_diffrn_reflns_av_R_equivalents 0.0161
_diffrn_reflns_av_sigmaI/netI 0.0395
_diffrn_reflns_limit_h_max 26
_diffrn_reflns_limit_h_min -26
_diffrn_reflns_limit_k_max 8
_diffrn_reflns_limit_k_min -8
_diffrn_reflns_limit_l_max 19
_diffrn_reflns_limit_l_min -19
_diffrn_reflns_number 10574
_diffrn_reflns_theta_full 27.50
_diffrn_reflns_theta_max 27.50
_diffrn_reflns_theta_min 2.08
_exptl_absorpt_coefficient_mu 4.124
_exptl_absorpt_correction_T_max 0.48
_exptl_absorpt_correction_T_min 0.28
_exptl_absorpt_correction_type multi-scan
_exptl_absorpt_process_details '(SADABS v2.10; Sheldrick, 1996)'
_exptl_crystal_colour colourless
_exptl_crystal_density_diffrn 1.751
_exptl_crystal_density_meas ?
_exptl_crystal_density_method .
_exptl_crystal_description plate
_exptl_crystal_F_000 1040
_exptl_crystal_size_max 0.33
_exptl_crystal_size_mid 0.30
_exptl_crystal_size_min 0.18
_refine_diff_density_max 0.498
_refine_diff_density_min -0.392
_refine_diff_density_rms 0.050
_refine_ls_abs_structure_details 'Flack H D (1983), Acta Cryst. A39, 876-881'
_refine_ls_abs_structure_Flack 0.035(6)
_refine_ls_extinction_method none
_refine_ls_goodness_of_fit_ref 1.044
_refine_ls_hydrogen_treatment constr
_refine_ls_matrix_type full
_refine_ls_number_parameters 301
_refine_ls_number_reflns 4402
_refine_ls_number_restraints 10
_refine_ls_restrained_S_all 1.048
_refine_ls_R_factor_all 0.0186
_refine_ls_R_factor_gt 0.0179
_refine_ls_shift/su_max 0.003
_refine_ls_shift/su_mean <0.001
_refine_ls_structure_factor_coef Fsqd
_refine_ls_weighting_details 'calc w=1/[\s^2^(Fo^2^)+(0.0000P)^2^+0.4375P] where P=(Fo^2^+2Fc^2^)/3'
_refine_ls_weighting_scheme calc
_refine_ls_wR_factor_gt 0.0450
_refine_ls_wR_factor_ref 0.0452
_reflns_number_gt 4306
_reflns_number_total 4402
_reflns_threshold_expression >2sigma(I)
_cod_data_source_file jo060779gsi20060411_050827.cif
_cod_depositor_comments
;
The following automatic conversions were performed:
'_symmetry_cell_setting' value 'Monoclinic' changed to 'monoclinic'
according to '/home/saulius/struct/CIF-dictionaries/cif_core.dic'
dictionary named 'cif_core.dic' version 2.4.1 from 2010-06-29.

Automatic conversion script
Id: cif_fix_enum 1527 2010-12-29 10:47:43Z saulius 
;
_cod_original_sg_symbol_H-M 'C 2'
_cod_database_code 4021797

loop_
_symmetry_equiv_pos_as_xyz
'x, y, z'
'-x, y, -z'
'x+1/2, y+1/2, z'
'-x+1/2, y+1/2, -z'

loop_
_atom_site_label
_atom_site_type_symbol
_atom_site_fract_x
_atom_site_fract_y
_atom_site_fract_z
_atom_site_U_iso_or_equiv
_atom_site_adp_type
_atom_site_occupancy
_atom_site_symmetry_multiplicity
_atom_site_calc_flag
_atom_site_refinement_flags
_atom_site_disorder_assembly
_atom_site_disorder_group
Br1 Br -0.055014(11) -0.06656(3) 0.624666(16) 0.02988(6) Uani 1 1 d . A .
Br2 Br 0.525072(9) 1.07296(3) 0.868647(14) 0.02386(5) Uani 1 1 d . . .
O1 O 0.20470(6) 0.6367(2) 0.74616(10) 0.0201(3) Uani 1 1 d . . .
O2 O 0.14640(7) 0.4349(2) 0.45622(9) 0.0251(3) Uani 1 1 d . . .
O3 O 0.26225(7) 0.3749(2) 0.51122(11) 0.0279(3) Uani 1 1 d . . .
O4 O 0.35626(6) 0.5085(2) 1.04578(9) 0.0199(3) Uani 1 1 d . . .
O5 O 0.28161(8) 0.2579(2) 0.98926(11) 0.0288(3) Uani 1 1 d . . .
C1 C 0.27220(9) 0.3923(3) 0.70482(13) 0.0162(4) Uani 1 1 d . . .
H1 H 0.3171 0.3757 0.6945 0.019 Uiso 1 1 calc R . .
C2 C 0.23101(8) 0.5782(3) 0.67628(13) 0.0182(3) Uani 1 1 d . . .
H2 H 0.2491 0.6818 0.6449 0.022 Uiso 1 1 calc R . .
C3 C 0.20180(9) 0.3906(3) 0.61999(13) 0.0190(4) Uani 1 1 d . . .
C4 C 0.13968(9) 0.2836(3) 0.62459(14) 0.0191(4) Uani 1 1 d D . .
C8A C 0.0217(3) 0.2752(7) 0.6058(4) 0.0178(12) Uani 0.50 1 d PD A 1
H8A H -0.0206 0.3439 0.5952 0.021 Uiso 0.50 1 calc PR A 1
C9A C 0.0792(2) 0.3778(8) 0.6019(4) 0.0178(10) Uani 0.50 1 d PD A 1
H9A H 0.0751 0.5111 0.5834 0.021 Uiso 0.50 1 calc PR A 1
C5A C 0.1468(5) 0.0831(8) 0.6354(5) 0.0096(12) Uani 0.50 1 d PD A 1
H5A H 0.1888 0.0182 0.6406 0.012 Uiso 0.50 1 calc PR A 1
C6A C 0.0888(7) -0.018(2) 0.6382(6) 0.0170(18) Uani 0.50 1 d PD A 1
H6A H 0.0928 -0.1551 0.6494 0.020 Uiso 0.50 1 calc PR A 1
C5B C 0.1315(5) 0.0841(9) 0.6118(6) 0.0190(18) Uani 0.50 1 d PD A 2
H5B H 0.1686 0.0154 0.6027 0.023 Uiso 0.50 1 calc PR A 2
C6B C 0.0757(7) -0.025(2) 0.6107(6) 0.0205(19) Uani 0.50 1 d PD A 2
H6B H 0.0734 -0.1619 0.6006 0.025 Uiso 0.50 1 calc PR A 2
C8B C 0.0227(3) 0.2720(7) 0.6419(4) 0.0176(11) Uani 0.50 1 d PD A 2
H8B H -0.0157 0.3324 0.6514 0.021 Uiso 0.50 1 calc PR A 2
C9B C 0.0813(2) 0.3766(7) 0.6443(4) 0.0152(9) Uani 0.50 1 d PD A 2
H9B H 0.0841 0.5119 0.6589 0.018 Uiso 0.50 1 calc PR A 2
C7 C 0.02426(9) 0.0746(4) 0.62485(12) 0.0190(3) Uani 1 1 d D . .
C10 C 0.20858(10) 0.3962(3) 0.52485(14) 0.0214(4) Uani 1 1 d . . .
C11 C 0.14565(11) 0.4509(4) 0.36045(14) 0.0261(4) Uani 1 1 d . . .
H11A H 0.1864 0.5263 0.3616 0.039 Uiso 1 1 calc R A .
H11B H 0.1027 0.5170 0.3198 0.039 Uiso 1 1 calc R . .
H11C H 0.1474 0.3202 0.3352 0.039 Uiso 1 1 calc R . .
C12 C 0.22510(9) 0.4938(3) 0.81846(14) 0.0184(4) Uani 1 1 d . . .
H12 H 0.1906 0.4557 0.8475 0.022 Uiso 1 1 calc R . .
C13 C 0.26742(9) 0.3366(3) 0.79813(13) 0.0164(4) Uani 1 1 d . . .
H13 H 0.2598 0.1972 0.8114 0.020 Uiso 1 1 calc R . .
C14 C 0.30380(9) 0.4770(3) 0.88055(13) 0.0158(4) Uani 1 1 d . . .
C15 C 0.35611(9) 0.6242(3) 0.87557(13) 0.0148(4) Uani 1 1 d . . .
C16 C 0.41650(9) 0.5621(3) 0.86304(13) 0.0179(3) Uani 1 1 d . . .
H16 H 0.4228 0.4271 0.8545 0.021 Uiso 1 1 calc R . .
C17 C 0.46757(10) 0.6940(3) 0.86274(14) 0.0197(4) Uani 1 1 d . . .
H17 H 0.5090 0.6501 0.8552 0.024 Uiso 1 1 calc R . .
C18 C 0.45713(9) 0.8895(3) 0.87362(12) 0.0165(4) Uani 1 1 d . . .
C19 C 0.39780(10) 0.9561(3) 0.88687(14) 0.0200(4) Uani 1 1 d . . .
H19 H 0.3917 1.0914 0.8951 0.024 Uiso 1 1 calc R . .
C20 C 0.34742(10) 0.8219(3) 0.88796(14) 0.0185(4) Uani 1 1 d . . .
H20 H 0.3067 0.8660 0.8973 0.022 Uiso 1 1 calc R . .
C21 C 0.31245(9) 0.3992(3) 0.97633(13) 0.0182(4) Uani 1 1 d . . .
C22 C 0.35933(10) 0.4672(3) 1.14097(13) 0.0217(4) Uani 1 1 d . . .
H22A H 0.3121 0.4391 1.1389 0.032 Uiso 1 1 calc R . .
H22B H 0.3784 0.5806 1.1819 0.032 Uiso 1 1 calc R . .
H22C H 0.3896 0.3539 1.1666 0.032 Uiso 1 1 calc R . .

loop_
_atom_site_aniso_label
_atom_site_aniso_U_11
_atom_site_aniso_U_22
_atom_site_aniso_U_33
_atom_site_aniso_U_23
_atom_site_aniso_U_13
_atom_site_aniso_U_12
Br1 0.03508(11) 0.03361(12) 0.02771(11) 0.00442(9) 0.01951(9) -0.00797(9)
Br2 0.02041(9) 0.02531(10) 0.02403(10) 0.00565(9) 0.00621(7) -0.00768(8)
O1 0.0166(6) 0.0154(6) 0.0265(8) -0.0008(5) 0.0061(5) 0.0026(5)
O2 0.0197(6) 0.0292(7) 0.0167(7) 0.0020(6) -0.0042(5) -0.0011(6)
O3 0.0221(7) 0.0367(9) 0.0200(7) 0.0012(7) 0.0023(6) 0.0027(6)
O4 0.0172(6) 0.0269(7) 0.0144(7) -0.0009(5) 0.0047(5) -0.0047(5)
O5 0.0369(8) 0.0259(8) 0.0275(8) -0.0050(7) 0.0164(7) -0.0140(6)
C1 0.0144(7) 0.0149(9) 0.0152(9) -0.0023(7) 0.0009(6) 0.0003(7)
C2 0.0159(7) 0.0145(8) 0.0200(9) -0.0005(9) 0.0019(6) 0.0001(8)
C3 0.0157(8) 0.0174(9) 0.0161(9) 0.0000(7) -0.0030(7) 0.0002(7)
C4 0.0165(8) 0.0178(9) 0.0149(9) -0.0009(7) -0.0036(7) -0.0031(7)
C8A 0.016(2) 0.021(2) 0.012(3) 0.001(2) 0.000(2) 0.0047(16)
C9A 0.0156(18) 0.019(2) 0.015(3) -0.004(2) 0.001(2) -0.0029(15)
C5A 0.010(3) 0.012(2) 0.004(3) -0.0002(18) 0.000(3) 0.0030(18)
C6A 0.028(5) 0.013(3) 0.014(5) -0.002(4) 0.012(4) -0.001(3)
C5B 0.019(5) 0.025(3) 0.009(4) -0.001(2) 0.000(3) 0.003(2)
C6B 0.030(5) 0.017(3) 0.017(5) -0.002(4) 0.011(4) -0.003(3)
C8B 0.0123(19) 0.027(2) 0.010(3) -0.001(2) 0.000(2) -0.0008(15)
C9B 0.0146(18) 0.0123(19) 0.017(3) -0.001(2) 0.003(2) 0.0022(14)
C7 0.0218(8) 0.0234(9) 0.0097(8) 0.0010(9) 0.0033(6) -0.0024(9)
C10 0.0225(8) 0.0136(9) 0.0198(9) -0.0005(7) -0.0015(7) -0.0029(7)
C11 0.0265(9) 0.0268(11) 0.0168(9) 0.0023(9) -0.0013(7) 0.0015(9)
C12 0.0141(8) 0.0156(8) 0.0238(10) -0.0014(8) 0.0052(7) -0.0016(7)
C13 0.0139(7) 0.0155(9) 0.0179(9) -0.0033(7) 0.0036(7) -0.0019(6)
C14 0.0151(8) 0.0156(9) 0.0160(9) -0.0031(7) 0.0050(7) -0.0013(7)
C15 0.0144(7) 0.0178(10) 0.0107(8) -0.0012(6) 0.0031(6) -0.0005(7)
C16 0.0177(7) 0.0160(9) 0.0186(9) -0.0002(9) 0.0054(7) 0.0005(8)
C17 0.0157(8) 0.0251(11) 0.0189(10) 0.0011(8) 0.0069(7) 0.0007(8)
C18 0.0147(8) 0.0209(10) 0.0097(8) 0.0019(7) -0.0003(7) -0.0049(7)
C19 0.0220(8) 0.0163(9) 0.0196(10) -0.0018(8) 0.0052(7) -0.0006(8)
C20 0.0167(8) 0.0204(10) 0.0190(9) -0.0044(8) 0.0072(7) -0.0001(7)
C21 0.0171(7) 0.0202(10) 0.0197(9) -0.0023(7) 0.0096(7) -0.0003(7)
C22 0.0209(8) 0.0300(12) 0.0149(9) 0.0010(8) 0.0076(7) 0.0000(8)

loop_
_atom_type_symbol
_atom_type_description
_atom_type_scat_dispersion_real
_atom_type_scat_dispersion_imag
_atom_type_scat_source
C C 0.0033 0.0016 'International Tables Vol C Tables 4.2.6.8 and 6.1.1.4'
H H 0.0000 0.0000 'International Tables Vol C Tables 4.2.6.8 and 6.1.1.4'
Br Br -0.2901 2.4595 'International Tables Vol C Tables 4.2.6.8 and 6.1.1.4'
O O 0.0106 0.0060 'International Tables Vol C Tables 4.2.6.8 and 6.1.1.4'

loop_
_geom_angle_atom_site_label_1
_geom_angle_atom_site_label_2
_geom_angle_atom_site_label_3
_geom_angle
C12 O1 C2 107.31(14)
C10 O2 C11 116.17(15)
C21 O4 C22 116.20(15)
C2 C1 C13 104.95(15)
C2 C1 C3 60.73(12)
C13 C1 C3 114.30(15)
O1 C2 C1 110.98(16)
O1 C2 C3 118.17(16)
C1 C2 C3 60.74(12)
C4 C3 C10 116.42(16)
C4 C3 C2 123.24(17)
C10 C3 C2 110.75(16)
C4 C3 C1 121.33(16)
C10 C3 C1 113.94(15)
C2 C3 C1 58.53(11)
C9A C4 C5B 113.0(5)
C9A C4 C5A 124.0(5)
C5B C4 C5A 15.7(5)
C9A C4 C9B 25.0(2)
C5B C4 C9B 112.8(6)
C5A C4 C9B 117.4(5)
C9A C4 C3 119.0(3)
C5B C4 C3 122.6(6)
C5A C4 C3 115.9(5)
C9B C4 C3 124.6(2)
C9A C8A C7 122.3(5)
C4 C9A C8A 118.2(5)
C4 C5A C6A 116.4(9)
C5A C6A C7 122.6(11)
C6B C5B C4 126.9(11)
C7 C6B C5B 115.6(12)
C7 C8B C9B 115.4(4)
C8B C9B C4 122.1(4)
C6B C7 C8B 127.0(7)
C6B C7 C8A 115.9(8)
C8B C7 C8A 22.4(2)
C6B C7 C6A 16.6(6)
C8B C7 C6A 120.0(6)
C8A C7 C6A 115.5(7)
C6B C7 Br1 118.1(7)
C8B C7 Br1 114.8(3)
C8A C7 Br1 122.3(3)
C6A C7 Br1 122.1(6)
O3 C10 O2 124.19(19)
O3 C10 C3 125.57(17)
O2 C10 C3 110.20(16)
O1 C12 C13 111.69(16)
O1 C12 C14 117.67(15)
C13 C12 C14 60.64(12)
C12 C13 C1 105.04(16)
C12 C13 C14 61.47(12)
C1 C13 C14 114.99(15)
C21 C14 C15 117.57(15)
C21 C14 C13 114.30(16)
C15 C14 C13 121.61(15)
C21 C14 C12 109.59(14)
C15 C14 C12 122.00(16)
C13 C14 C12 57.88(12)
C20 C15 C16 118.89(18)
C20 C15 C14 121.26(16)
C16 C15 C14 119.77(17)
C17 C16 C15 121.2(2)
C18 C17 C16 118.75(18)
C17 C18 C19 121.51(18)
C17 C18 Br2 119.23(14)
C19 C18 Br2 119.26(15)
C18 C19 C20 119.0(2)
C15 C20 C19 120.61(18)
O5 C21 O4 124.24(18)
O5 C21 C14 124.24(18)
O4 C21 C14 111.48(16)

loop_
_geom_bond_atom_site_label_1
_geom_bond_atom_site_label_2
_geom_bond_distance
Br1 C7 1.896(2)
Br2 C18 1.9028(18)
O1 C12 1.411(2)
O1 C2 1.415(2)
O2 C10 1.339(2)
O2 C11 1.449(2)
O3 C10 1.206(2)
O4 C21 1.331(2)
O4 C22 1.447(2)
O5 C21 1.213(2)
C1 C2 1.501(3)
C1 C13 1.502(3)
C1 C3 1.536(2)
C2 C3 1.536(3)
C3 C4 1.498(3)
C3 C10 1.499(3)
C4 C9A 1.329(5)
C4 C5B 1.382(7)
C4 C5A 1.385(6)
C4 C9B 1.485(5)
C8A C9A 1.397(6)
C8A C7 1.402(5)
C5A C6A 1.395(19)
C6A C7 1.419(15)
C5B C6B 1.36(2)
C6B C7 1.341(16)
C8B C7 1.380(6)
C8B C9B 1.393(6)
C12 C13 1.488(3)
C12 C14 1.544(2)
C13 C14 1.532(3)
C14 C21 1.492(3)
C14 C15 1.498(2)
C15 C20 1.389(3)
C15 C16 1.393(2)
C16 C17 1.388(3)
C17 C18 1.377(3)
C18 C19 1.387(2)
C19 C20 1.391(3)
